data_4026540
loop_
_publ_author_name
'Vladimir S. Yarmolchuk'
'Ivan L. Mukan'
'Oleksandr O. Grygorenko'
'Andrey A. Tolmachev'
'Svitlana V. Shishkina'
'Oleg V. Shishkin'
'Igor V. Komarov'

_publ_section_title
;
 An Entry into Hexahydro-2H-thieno[2,3-c]pyrrole 1,1-Dioxide Derivatives
;
_journal_name_full 'Journal of Organic Chemistry'
_journal_page_first 7010
_journal_page_last 7016
_journal_paper_doi 10.1021/jo200878t
_journal_volume 76
_journal_year 2011
_chemical_formula_sum 'C20 H23 N O5 S2'
_chemical_formula_weight 421.51
_chemical_name_systematic
; 
 ? 
;
_space_group_IT_number 2
_symmetry_cell_setting triclinic
_symmetry_space_group_name_Hall '-P 1'
_symmetry_space_group_name_H-M 'P -1'
_atom_sites_solution_hydrogens geom
_atom_sites_solution_primary direct
_atom_sites_solution_secondary difmap
_audit_creation_method SHELXL-97
_cell_angle_alpha 107.760(11)
_cell_angle_beta 107.42
_cell_angle_gamma 90.00
_cell_formula_units_Z 2
_cell_length_a 7.9436(10)
_cell_length_b 10.6539(16)
_cell_length_c 13.268(2)
_cell_measurement_temperature 293(2)
_cell_volume 1015.2(3)
_computing_structure_refinement 'SHELXL-97 (Sheldrick, 1997)'
_computing_structure_solution 'SHELXS-97 (Sheldrick, 1990)'
_diffrn_ambient_temperature 293(2)
_diffrn_measured_fraction_theta_full 0.975
_diffrn_measured_fraction_theta_max 0.975
_diffrn_radiation_monochromator graphite
_diffrn_radiation_source 'fine-focus sealed tube'
_diffrn_radiation_type MoK\a
_diffrn_radiation_wavelength 0.71073
_diffrn_reflns_av_R_equivalents 0.0161
_diffrn_reflns_av_sigmaI/netI 0.0305
_diffrn_reflns_limit_h_max 10
_diffrn_reflns_limit_h_min -10
_diffrn_reflns_limit_k_max 13
_diffrn_reflns_limit_k_min -13
_diffrn_reflns_limit_l_max 17
_diffrn_reflns_limit_l_min -16
_diffrn_reflns_number 7984
_diffrn_reflns_theta_full 27.50
_diffrn_reflns_theta_max 27.50
_diffrn_reflns_theta_min 3.21
_exptl_absorpt_coefficient_mu 0.294
_exptl_absorpt_correction_T_max 0.9712
_exptl_absorpt_correction_T_min 0.9171
_exptl_crystal_density_diffrn 1.379
_exptl_crystal_F_000 444
_exptl_crystal_size_max 0.30
_exptl_crystal_size_mid 0.10
_exptl_crystal_size_min 0.10
_refine_diff_density_max 0.270
_refine_diff_density_min -0.314
_refine_diff_density_rms 0.038
_refine_ls_extinction_method none
_refine_ls_goodness_of_fit_ref 0.997
_refine_ls_hydrogen_treatment mixed
_refine_ls_matrix_type full
_refine_ls_number_parameters 337
_refine_ls_number_reflns 4568
_refine_ls_number_restraints 0
_refine_ls_restrained_S_all 0.997
_refine_ls_R_factor_all 0.0452
_refine_ls_R_factor_gt 0.0357
_refine_ls_shift/su_max 0.001
_refine_ls_shift/su_mean 0.000
_refine_ls_structure_factor_coef Fsqd
_refine_ls_weighting_details 'calc w=1/[\s^2^(Fo^2^)+(0.0547P)^2^+0.0000P] where P=(Fo^2^+2Fc^2^)/3'
_refine_ls_weighting_scheme calc
_refine_ls_wR_factor_gt 0.0908
_refine_ls_wR_factor_ref 0.0969
_reflns_number_gt 3727
_reflns_number_total 4568
_reflns_threshold_expression >2sigma(I)
_cod_data_source_file jo200878t_si_004.cif
_cod_data_source_block t108
_cod_database_code 4026540

loop_
_symmetry_equiv_pos_as_xyz
'x, y, z'
'-x, -y, -z'

loop_
_atom_site_label
_atom_site_type_symbol
_atom_site_fract_x
_atom_site_fract_y
_atom_site_fract_z
_atom_site_U_iso_or_equiv
_atom_site_adp_type
_atom_site_occupancy
_atom_site_symmetry_multiplicity
_atom_site_calc_flag
_atom_site_refinement_flags
S1 S -0.01966(4) 0.24696(3) 0.44928(3) 0.04215(12) Uani 1 1 d .
S2 S 0.14740(5) 0.53044(4) 0.81003(3) 0.04514(12) Uani 1 1 d .
N1 N 0.37245(14) 0.18349(11) 0.44748(9) 0.0391(3) Uani 1 1 d .
O1 O -0.15580(13) 0.33425(11) 0.45996(10) 0.0559(3) Uani 1 1 d .
O2 O -0.06712(13) 0.12050(10) 0.36254(9) 0.0592(3) Uani 1 1 d .
O3 O 0.11170(13) 0.45822(10) 0.68149(8) 0.0464(3) Uani 1 1 d .
O4 O 0.18060(16) 0.43382(13) 0.86535(10) 0.0617(3) Uani 1 1 d .
O5 O 0.00333(15) 0.60784(13) 0.81470(10) 0.0680(4) Uani 1 1 d .
C1 C 0.0838(2) 0.22529(15) 0.57997(14) 0.0473(3) Uani 1 1 d .
H1B H 0.151(2) 0.1458(18) 0.5642(15) 0.065(5) Uiso 1 1 d .
H1A H -0.003(2) 0.2155(17) 0.6135(14) 0.057(5) Uiso 1 1 d .
C2 C 0.21311(19) 0.34801(14) 0.64376(12) 0.0415(3) Uani 1 1 d .
H2 H 0.306(2) 0.3378(15) 0.7074(14) 0.049(4) Uiso 1 1 d .
C3 C 0.29923(17) 0.37885(14) 0.56423(11) 0.0382(3) Uani 1 1 d .
H3 H 0.3315(18) 0.4691(15) 0.5911(12) 0.038(4) Uiso 1 1 d .
C4 C 0.45254(19) 0.29406(15) 0.54980(14) 0.0441(3) Uani 1 1 d .
H4B H 0.540(2) 0.3403(16) 0.5406(13) 0.049(4) Uiso 1 1 d .
H4A H 0.505(2) 0.2561(15) 0.6069(13) 0.044(4) Uiso 1 1 d .
C5 C 0.2648(2) 0.24788(16) 0.37256(13) 0.0440(3) Uani 1 1 d .
H5B H 0.183(2) 0.1860(15) 0.3052(13) 0.045(4) Uiso 1 1 d .
H5A H 0.332(2) 0.3028(18) 0.3500(14) 0.058(5) Uiso 1 1 d .
C6 C 0.16723(18) 0.33797(13) 0.44508(11) 0.0385(3) Uani 1 1 d .
H6 H 0.1209(19) 0.4097(16) 0.4204(12) 0.042(4) Uiso 1 1 d .
C7 C 0.34148(18) 0.63424(14) 0.85077(11) 0.0404(3) Uani 1 1 d .
C8 C 0.3294(2) 0.76302(17) 0.84996(14) 0.0546(4) Uani 1 1 d .
H8 H 0.230(2) 0.7899(17) 0.8216(15) 0.063(5) Uiso 1 1 d .
C9 C 0.4834(3) 0.84485(18) 0.88381(16) 0.0638(5) Uani 1 1 d .
H9 H 0.469(3) 0.930(2) 0.8830(19) 0.095(7) Uiso 1 1 d .
C10 C 0.6469(2) 0.80018(17) 0.91689(13) 0.0537(4) Uani 1 1 d .
C11 C 0.6559(2) 0.67100(18) 0.91654(15) 0.0555(4) Uani 1 1 d .
H11 H 0.767(2) 0.6369(18) 0.9406(15) 0.065(5) Uiso 1 1 d .
C12 C 0.5037(2) 0.58737(16) 0.88445(14) 0.0486(4) Uani 1 1 d .
H12 H 0.510(3) 0.506(2) 0.8875(16) 0.078(6) Uiso 1 1 d .
C13 C 0.8139(3) 0.8921(3) 0.9550(2) 0.0841(7) Uani 1 1 d .
H13C H 0.8524 0.9289 1.0349 0.120(9) Uiso 1 1 calc R
H13B H 0.7908 0.9623 0.9230 0.162(13) Uiso 1 1 calc R
H13A H 0.9048 0.8437 0.9316 0.165(14) Uiso 1 1 calc R
C14 C 0.50146(19) 0.10344(15) 0.40544(15) 0.0476(4) Uani 1 1 d .
H14B H 0.584(2) 0.0795(15) 0.4689(14) 0.047(4) Uiso 1 1 d .
H14A H 0.565(2) 0.1591(17) 0.3740(14) 0.053(5) Uiso 1 1 d .
C15 C 0.42102(18) -0.02399(14) 0.31245(12) 0.0408(3) Uani 1 1 d .
C16 C 0.5210(2) -0.09058(15) 0.24625(13) 0.0466(3) Uani 1 1 d .
H16 H 0.636(2) -0.0510(16) 0.2595(14) 0.053(5) Uiso 1 1 d .
C17 C 0.4518(3) -0.20836(16) 0.16062(14) 0.0562(4) Uani 1 1 d .
H17 H 0.514(2) -0.2537(18) 0.1129(16) 0.069(6) Uiso 1 1 d .
C18 C 0.2840(3) -0.26077(17) 0.14048(14) 0.0592(5) Uani 1 1 d .
H18 H 0.248(3) -0.338(2) 0.0860(18) 0.082(6) Uiso 1 1 d .
C19 C 0.1828(2) -0.19587(17) 0.20573(14) 0.0565(4) Uani 1 1 d .
H19 H 0.060(3) -0.2329(18) 0.1903(16) 0.068(5) Uiso 1 1 d .
C20 C 0.2509(2) -0.07810(15) 0.29134(13) 0.0480(4) Uani 1 1 d .
H20 H 0.179(2) -0.0285(16) 0.3330(14) 0.051(4) Uiso 1 1 d .

loop_
_atom_site_aniso_label
_atom_site_aniso_U_11
_atom_site_aniso_U_22
_atom_site_aniso_U_33
_atom_site_aniso_U_23
_atom_site_aniso_U_13
_atom_site_aniso_U_12
S1 0.03426(19) 0.03607(19) 0.0461(2) 0.00252(15) 0.00915(14) 0.00082(13)
S2 0.0449(2) 0.0505(2) 0.0353(2) 0.00278(15) 0.01705(15) 0.00101(16)
N1 0.0356(6) 0.0371(6) 0.0385(6) 0.0042(5) 0.0112(5) 0.0039(5)
O1 0.0368(5) 0.0502(6) 0.0692(8) 0.0065(5) 0.0132(5) 0.0073(5)
O2 0.0441(6) 0.0467(6) 0.0617(8) -0.0078(5) 0.0064(5) -0.0041(5)
O3 0.0489(6) 0.0470(6) 0.0338(5) 0.0029(4) 0.0098(4) 0.0137(4)
O4 0.0715(7) 0.0670(7) 0.0471(6) 0.0183(6) 0.0192(5) -0.0136(6)
O5 0.0493(6) 0.0784(8) 0.0625(8) -0.0054(6) 0.0263(5) 0.0105(6)
C1 0.0541(9) 0.0394(8) 0.0528(9) 0.0141(6) 0.0237(7) 0.0036(7)
C2 0.0466(8) 0.0394(7) 0.0339(7) 0.0070(5) 0.0108(6) 0.0109(6)
C3 0.0365(7) 0.0297(7) 0.0398(7) 0.0025(5) 0.0086(5) -0.0004(5)
C4 0.0339(7) 0.0411(8) 0.0461(9) 0.0015(6) 0.0090(6) -0.0003(6)
C5 0.0483(8) 0.0454(8) 0.0388(8) 0.0108(6) 0.0173(6) 0.0066(7)
C6 0.0404(7) 0.0350(7) 0.0393(7) 0.0114(6) 0.0118(6) 0.0050(5)
C7 0.0470(8) 0.0404(7) 0.0311(7) 0.0070(5) 0.0130(6) 0.0018(6)
C8 0.0568(10) 0.0491(9) 0.0503(9) 0.0192(7) 0.0028(7) 0.0086(7)
C9 0.0821(13) 0.0441(9) 0.0589(11) 0.0241(8) 0.0052(9) -0.0039(9)
C10 0.0601(10) 0.0570(10) 0.0424(8) 0.0131(7) 0.0164(7) -0.0077(7)
C11 0.0485(9) 0.0584(10) 0.0591(10) 0.0154(8) 0.0194(7) 0.0065(8)
C12 0.0504(9) 0.0404(8) 0.0564(9) 0.0148(7) 0.0194(7) 0.0085(7)
C13 0.0854(15) 0.0782(14) 0.0781(15) 0.0165(12) 0.0190(11) -0.0322(12)
C14 0.0374(7) 0.0423(8) 0.0554(10) 0.0016(7) 0.0176(7) 0.0033(6)
C15 0.0447(7) 0.0355(7) 0.0428(8) 0.0115(6) 0.0153(6) 0.0081(6)
C16 0.0546(9) 0.0440(8) 0.0481(9) 0.0171(6) 0.0237(7) 0.0131(7)
C17 0.0837(12) 0.0465(9) 0.0440(9) 0.0130(7) 0.0295(8) 0.0210(9)
C18 0.0838(13) 0.0390(9) 0.0424(9) 0.0030(7) 0.0124(8) 0.0058(8)
C19 0.0616(10) 0.0460(9) 0.0532(10) 0.0107(7) 0.0108(8) -0.0036(7)
C20 0.0477(8) 0.0424(8) 0.0498(9) 0.0057(6) 0.0187(7) 0.0026(6)

loop_
_atom_type_symbol
_atom_type_description
_atom_type_scat_dispersion_real
_atom_type_scat_dispersion_imag
_atom_type_scat_source
C C 0.0033 0.0016 'International Tables Vol C Tables 4.2.6.8 and 6.1.1.4'
H H 0.0000 0.0000 'International Tables Vol C Tables 4.2.6.8 and 6.1.1.4'
O O 0.0106 0.0060 'International Tables Vol C Tables 4.2.6.8 and 6.1.1.4'
S S 0.1246 0.1234 'International Tables Vol C Tables 4.2.6.8 and 6.1.1.4'
N N 0.0061 0.0033 'International Tables Vol C Tables 4.2.6.8 and 6.1.1.4'

loop_
_geom_angle_atom_site_label_1
_geom_angle_atom_site_label_2
_geom_angle_atom_site_label_3
_geom_angle
O1 S1 O2 118.25(6)
O1 S1 C1 108.67(8)
O2 S1 C1 110.30(8)
O1 S1 C6 108.48(7)
O2 S1 C6 112.22(7)
C1 S1 C6 96.75(7)
O5 S2 O4 120.64(8)
O5 S2 O3 104.28(6)
O4 S2 O3 108.24(7)
O5 S2 C7 109.42(7)
O4 S2 C7 108.77(7)
O3 S2 C7 104.22(6)
C5 N1 C14 114.72(12)
C5 N1 C4 102.96(12)
C14 N1 C4 113.86(11)
C2 O3 S2 120.26(9)
C2 C1 S1 103.78(11)
O3 C2 C1 107.80(12)
O3 C2 C3 108.78(12)
C1 C2 C3 108.33(12)
C2 C3 C4 112.26(13)
C2 C3 C6 110.34(11)
C4 C3 C6 102.80(11)
N1 C4 C3 104.52(10)
N1 C5 C6 102.27(11)
C5 C6 C3 104.78(11)
C5 C6 S1 110.99(10)
C3 C6 S1 105.62(10)
C8 C7 C12 121.24(15)
C8 C7 S2 118.95(12)
C12 C7 S2 119.81(12)
C9 C8 C7 118.53(16)
C8 C9 C10 121.36(17)
C9 C10 C11 119.12(16)
C9 C10 C13 120.44(19)
C11 C10 C13 120.43(19)
C10 C11 C12 120.74(16)
C11 C12 C7 118.99(16)
N1 C14 C15 114.35(12)
C20 C15 C16 118.57(14)
C20 C15 C14 122.00(13)
C16 C15 C14 119.43(13)
C17 C16 C15 120.98(16)
C18 C17 C16 119.97(16)
C17 C18 C19 119.79(15)
C20 C19 C18 120.59(17)
C15 C20 C19 120.10(15)

loop_
_geom_bond_atom_site_label_1
_geom_bond_atom_site_label_2
_geom_bond_distance
S1 O1 1.4373(10)
S1 O2 1.4409(10)
S1 C1 1.7684(18)
S1 C6 1.7971(15)
S2 O5 1.4159(12)
S2 O4 1.4187(13)
S2 O3 1.5783(10)
S2 C7 1.7402(15)
N1 C5 1.4481(19)
N1 C14 1.4631(17)
N1 C4 1.4638(17)
O3 C2 1.4700(15)
C1 C2 1.511(2)
C2 C3 1.527(2)
C3 C4 1.5395(19)
C3 C6 1.5414(19)
C5 C6 1.5270(19)
C7 C8 1.378(2)
C7 C12 1.379(2)
C8 C9 1.375(3)
C9 C10 1.376(3)
C10 C11 1.377(2)
C10 C13 1.507(2)
C11 C12 1.377(2)
C14 C15 1.510(2)
C15 C20 1.383(2)
C15 C16 1.394(2)
C16 C17 1.387(2)
C17 C18 1.362(3)
C18 C19 1.388(2)
C19 C20 1.386(2)

loop_
_geom_torsion_atom_site_label_1
_geom_torsion_atom_site_label_2
_geom_torsion_atom_site_label_3
_geom_torsion_atom_site_label_4
_geom_torsion
O5 S2 O3 C2 -167.46(11)
O4 S2 O3 C2 -37.86(13)
C7 S2 O3 C2 77.80(12)
O1 S1 C1 C2 -80.64(11)
O2 S1 C1 C2 148.23(9)
C6 S1 C1 C2 31.50(11)
S2 O3 C2 C1 117.25(12)
S2 O3 C2 C3 -125.49(11)
S1 C1 C2 O3 76.89(12)
S1 C1 C2 C3 -40.66(13)
O3 C2 C3 C4 161.80(10)
C1 C2 C3 C4 -81.28(14)
O3 C2 C3 C6 -84.18(13)
C1 C2 C3 C6 32.74(15)
C5 N1 C4 C3 43.87(15)
C14 N1 C4 C3 168.70(13)
C2 C3 C4 N1 96.64(15)
C6 C3 C4 N1 -21.92(16)
C14 N1 C5 C6 -171.74(11)
C4 N1 C5 C6 -47.48(14)
N1 C5 C6 C3 32.82(15)
N1 C5 C6 S1 -80.72(12)
C2 C3 C6 C5 -126.34(12)
C4 C3 C6 C5 -6.44(15)
C2 C3 C6 S1 -9.06(13)
C4 C3 C6 S1 110.84(11)
O1 S1 C6 C5 -148.00(10)
O2 S1 C6 C5 -15.50(12)
C1 S1 C6 C5 99.69(11)
O1 S1 C6 C3 98.98(10)
O2 S1 C6 C3 -128.52(9)
C1 S1 C6 C3 -13.32(10)
O5 S2 C7 C8 -18.25(15)
O4 S2 C7 C8 -151.92(13)
O3 S2 C7 C8 92.80(13)
O5 S2 C7 C12 160.94(13)
O4 S2 C7 C12 27.27(15)
O3 S2 C7 C12 -88.01(13)
C12 C7 C8 C9 -0.1(3)
S2 C7 C8 C9 179.07(14)
C7 C8 C9 C10 0.7(3)
C8 C9 C10 C11 -0.4(3)
C8 C9 C10 C13 -179.23(18)
C9 C10 C11 C12 -0.5(3)
C13 C10 C11 C12 178.36(17)
C10 C11 C12 C7 1.1(3)
C8 C7 C12 C11 -0.7(3)
S2 C7 C12 C11 -179.91(12)
C5 N1 C14 C15 -72.00(18)
C4 N1 C14 C15 169.72(14)
N1 C14 C15 C20 -17.6(2)
N1 C14 C15 C16 163.12(14)
C20 C15 C16 C17 0.3(2)
C14 C15 C16 C17 179.54(15)
C15 C16 C17 C18 -0.2(2)
C16 C17 C18 C19 0.1(3)
C17 C18 C19 C20 0.0(3)
C16 C15 C20 C19 -0.2(2)
C14 C15 C20 C19 -179.44(16)
C18 C19 C20 C15 0.1(3)
